data_2107313
loop_
_publ_author_name
'Schroeder, L.W.'
'Prince, E.'

_publ_section_title
;
 Hydrogen-bonded dimers in tin(II) hydrogen phosphate
;
_journal_name_full 'Acta Crystallographica B (24,1968-38,1982)'
_journal_page_first 3309
_journal_page_last 3311
_journal_volume 32
_journal_year 1976
_chemical_formula_sum 'H O4 P Sn'
_chemical_name_systematic 'Sn (H P O4)'
_space_group_IT_number 14
_symmetry_space_group_name_Hall '-P 2ybc'
_symmetry_space_group_name_H-M 'P 1 21/c 1'
_cell_angle_alpha 90
_cell_angle_beta 98.76
_cell_angle_gamma 90
_cell_formula_units_Z 4
_cell_length_a 4.608
_cell_length_b 13.603
_cell_length_c 5.823
_cell_volume 360.743
_citation_journal_id_ASTM ACBCAR
_cod_data_source_file Schroeder_ACBCAR_1976_947.cif
_cod_data_source_block H1O4P1Sn1
_cod_original_cell_volume 360.7431
_cod_original_formula_sum 'H1 O4 P1 Sn1'
_cod_database_code 2107313

loop_
_symmetry_equiv_pos_as_xyz
x,y,z
-x,y+1/2,-z+1/2
-x,-y,-z
x,-y-1/2,z-1/2

loop_
_atom_site_label
_atom_site_type_symbol
_atom_site_fract_x
_atom_site_fract_y
_atom_site_fract_z
_atom_site_occupancy
_atom_site_U_iso_or_equiv
H1 H+1 0.412 0.4861 0.2021 1 0.0
O3 O-2 0.6828 0.0913 0.3763 1 0.0
O4 O-2 0.8042 0.2181 0.6989 1 0.0
O2 O-2 0.4807 0.0822 0.7565 1 0.0
P1 P+5 0.5714 0.1511 0.564 1 0.0
Sn1 Sn+2 0.0511 0.1575 0.1093 1 0.0
O1 O-2 0.3027 0.2129 0.4566 1 0.0
